data_4025937
loop_
_publ_author_name
'Karl J. Bonney'
'D. Christopher Braddock'
'Andrew J. P. White'
'Muhammad Yaqoob'

_publ_section_title
;
 Intramolecular Bromonium Ion Assisted Epoxide Ring-Opening: Capture of
 the Oxonium Ion with an Added External Nucleophile
;
_journal_name_full 'Journal of Organic Chemistry'
_journal_page_first 97
_journal_page_last 104
_journal_paper_doi 10.1021/jo101617h
_journal_volume 76
_journal_year 2011
_chemical_formula_moiety 'C8 H12 Br Cl O'
_chemical_formula_sum 'C8 H12 Br Cl O'
_chemical_formula_weight 239.54
_chemical_name_systematic
; 
 ? 
;
_space_group_IT_number 15
_symmetry_cell_setting monoclinic
_symmetry_space_group_name_Hall '-C 2yc'
_symmetry_space_group_name_H-M 'C 1 2/c 1'
_atom_sites_solution_hydrogens geom
_atom_sites_solution_primary direct
_atom_sites_solution_secondary difmap
_audit_creation_method SHELXL-97
_cell_angle_alpha 90.00
_cell_angle_beta 93.620(3)
_cell_angle_gamma 90.00
_cell_formula_units_Z 4
_cell_length_a 13.0338(5)
_cell_length_b 9.1341(4)
_cell_length_c 7.5874(3)
_cell_measurement_reflns_used 3924
_cell_measurement_temperature 173(2)
_cell_measurement_theta_max 32.2848
_cell_measurement_theta_min 3.7516
_cell_volume 901.49(6)
_computing_cell_refinement 'CrysAlis RED, Oxford Diffraction Ltd'
_computing_data_collection 'CrysAlis CCD, Oxford Diffraction Ltd'
_computing_data_reduction 'CrysAlis RED, Oxford Diffraction Ltd'
_computing_molecular_graphics 'Bruker SHELXTL'
_computing_publication_material 'Bruker SHELXTL'
_computing_structure_refinement 'SHELXL-97 (Sheldrick, 1997)'
_computing_structure_solution 'SHELXS-97 (Sheldrick, 1990)'
_diffrn_ambient_temperature 173(2)
_diffrn_detector_area_resol_mean 15.9863
_diffrn_measured_fraction_theta_full 0.990
_diffrn_measured_fraction_theta_max 0.936
_diffrn_measurement_device_type 'OD Xcalibur 3'
_diffrn_measurement_method 'phi and omega scans'
_diffrn_radiation_monochromator graphite
_diffrn_radiation_source 'Enhance (Mo) X-ray Source'
_diffrn_radiation_type MoK\a
_diffrn_radiation_wavelength 0.71073
_diffrn_reflns_av_R_equivalents 0.0322
_diffrn_reflns_av_sigmaI/netI 0.0287
_diffrn_reflns_limit_h_max 19
_diffrn_reflns_limit_h_min -18
_diffrn_reflns_limit_k_max 13
_diffrn_reflns_limit_k_min -13
_diffrn_reflns_limit_l_max 11
_diffrn_reflns_limit_l_min -11
_diffrn_reflns_number 6426
_diffrn_reflns_theta_full 31.00
_diffrn_reflns_theta_max 32.37
_diffrn_reflns_theta_min 3.76
_diffrn_standards_number 0
_exptl_absorpt_coefficient_mu 4.796
_exptl_absorpt_correction_T_max 1.00000
_exptl_absorpt_correction_T_min 0.59427
_exptl_absorpt_correction_type multi-scan
_exptl_absorpt_process_details
; 
CrysAlis RED, Oxford Diffraction Ltd., 
Version 1.171.32.5 (release 08-05-2007 CrysAlis171 .NET) 
(compiled May  8 2007,13:10:02) 
empirical absorption correction using spherical harmonics, 
implemented in SCALE3 ABSPACK scaling algorithm. 
;
_exptl_crystal_colour Colourless
_exptl_crystal_density_diffrn 1.765
_exptl_crystal_description blocks
_exptl_crystal_F_000 480
_exptl_crystal_size_max 0.30
_exptl_crystal_size_mid 0.15
_exptl_crystal_size_min 0.13
_refine_diff_density_max 0.611
_refine_diff_density_min -0.422
_refine_diff_density_rms 0.081
_refine_ls_extinction_method none
_refine_ls_goodness_of_fit_ref 1.091
_refine_ls_hydrogen_treatment constr
_refine_ls_matrix_type full
_refine_ls_number_parameters 60
_refine_ls_number_reflns 1504
_refine_ls_number_restraints 0
_refine_ls_restrained_S_all 1.091
_refine_ls_R_factor_all 0.0448
_refine_ls_R_factor_gt 0.0303
_refine_ls_shift/su_max 0.000
_refine_ls_shift/su_mean 0.000
_refine_ls_structure_factor_coef Fsqd
_refine_ls_weighting_details 'calc w=1/[\s^2^(Fo^2^)+(0.0547P)^2^+0.0298P] where P=(Fo^2^+2Fc^2^)/3'
_refine_ls_weighting_scheme calc
_refine_ls_wR_factor_gt 0.0823
_refine_ls_wR_factor_ref 0.0920
_reflns_number_gt 1124
_reflns_number_total 1504
_reflns_threshold_expression >2sigma(I)
_cod_data_source_file jo101617h_si_001_5.cif
_cod_data_source_block 7d
_cod_database_code 4025937

loop_
_symmetry_equiv_pos_as_xyz
'x, y, z'
'-x, y, -z+1/2'
'x+1/2, y+1/2, z'
'-x+1/2, y+1/2, -z+1/2'
'-x, -y, -z'
'x, -y, z-1/2'
'-x+1/2, -y+1/2, -z'
'x+1/2, -y+1/2, z-1/2'

loop_
_atom_site_label
_atom_site_type_symbol
_atom_site_fract_x
_atom_site_fract_y
_atom_site_fract_z
_atom_site_U_iso_or_equiv
_atom_site_adp_type
_atom_site_occupancy
_atom_site_symmetry_multiplicity
_atom_site_calc_flag
_atom_site_refinement_flags
_atom_site_disorder_assembly
_atom_site_disorder_group
O1 O 0.0000 0.57178(18) 0.2500 0.0359(4) Uani 1 2 d S . .
C1 C 0.07518(16) 0.65993(19) 0.1666(3) 0.0324(4) Uani 1 1 d . . .
H1A H 0.1241 0.5914 0.1126 0.039 Uiso 1 1 calc R . .
C3 C 0.06956(16) 0.83694(19) 0.4279(3) 0.0349(4) Uani 1 1 d . B .
H3A H 0.0461 0.9243 0.3594 0.042 Uiso 1 1 calc R . .
H3B H 0.1108 0.8705 0.5344 0.042 Uiso 1 1 calc R . .
C2 C 0.13518(15) 0.7412(2) 0.3163(2) 0.0339(4) Uani 1 1 d . . .
H2A H 0.1687 0.6657 0.3962 0.041 Uiso 0.50 1 calc PR A 1
H2B H 0.1635 0.6633 0.3983 0.041 Uiso 0.50 1 d PR A 2
Br Br 0.2439(2) 0.8566(3) 0.2211(5) 0.0367(3) Uani 0.50 1 d P B 1
Cl Cl 0.2365(6) 0.8445(8) 0.2423(11) 0.0452(15) Uani 0.50 1 d P B 2
C4 C -0.02335(16) 0.75023(19) 0.4828(2) 0.0344(4) Uani 1 1 d . . .
H4A H -0.0011 0.6838 0.5810 0.041 Uiso 1 1 calc R B .
H4B H -0.0743 0.8192 0.5273 0.041 Uiso 1 1 calc R . .

loop_
_atom_site_aniso_label
_atom_site_aniso_U_11
_atom_site_aniso_U_22
_atom_site_aniso_U_33
_atom_site_aniso_U_23
_atom_site_aniso_U_13
_atom_site_aniso_U_12
O1 0.0488(11) 0.0186(8) 0.0405(10) 0.000 0.0057(8) 0.000
C1 0.0392(10) 0.0274(8) 0.0305(8) -0.0017(6) 0.0007(7) 0.0046(7)
C3 0.0392(10) 0.0321(9) 0.0328(9) -0.0095(7) -0.0022(7) 0.0009(7)
C2 0.0351(9) 0.0336(9) 0.0325(9) -0.0012(7) -0.0005(7) 0.0033(7)
Br 0.0300(5) 0.0461(4) 0.0347(7) -0.0021(6) 0.0070(4) -0.0134(4)
Cl 0.0293(11) 0.070(3) 0.0364(19) 0.0076(9) 0.0012(14) -0.0170(9)
C4 0.0458(11) 0.0311(9) 0.0260(8) -0.0014(7) -0.0001(8) 0.0009(8)

loop_
_atom_type_symbol
_atom_type_description
_atom_type_scat_dispersion_real
_atom_type_scat_dispersion_imag
_atom_type_scat_source
C C 0.0033 0.0016 'International Tables Vol C Tables 4.2.6.8 and 6.1.1.4'
H H 0.0000 0.0000 'International Tables Vol C Tables 4.2.6.8 and 6.1.1.4'
O O 0.0106 0.0060 'International Tables Vol C Tables 4.2.6.8 and 6.1.1.4'
Cl Cl 0.1484 0.1585 'International Tables Vol C Tables 4.2.6.8 and 6.1.1.4'
Br Br -0.2901 2.4595 'International Tables Vol C Tables 4.2.6.8 and 6.1.1.4'

loop_
_geom_angle_atom_site_label_1
_geom_angle_atom_site_label_2
_geom_angle_atom_site_label_3
_geom_angle
_geom_angle_site_symmetry_1
_geom_angle_site_symmetry_3
C1 O1 C1 112.26(18) 2 .
O1 C1 C4 110.26(15) . 2
O1 C1 C2 105.90(14) . .
C4 C1 C2 118.11(15) 2 .
C2 C3 C4 109.74(14) . .
C3 C2 C1 114.46(17) . .
C3 C2 Cl 109.4(2) . .
C1 C2 Cl 112.7(3) . .
C3 C2 Br 110.19(14) . .
C1 C2 Br 109.74(15) . .
C1 C4 C3 113.58(15) 2 .

loop_
_geom_bond_atom_site_label_1
_geom_bond_atom_site_label_2
_geom_bond_distance
_geom_bond_site_symmetry_2
O1 C1 1.445(2) 2
O1 C1 1.445(2) .
C1 C4 1.524(2) 2
C1 C2 1.530(3) .
C3 C2 1.518(3) .
C3 C4 1.527(3) .
C2 Cl 1.744(9) .
C2 Br 1.942(4) .
C4 C1 1.524(2) 2
